data_2300487
loop_
_publ_author_name
'Krause, Lennard'
'Herbst-Irmer, Regine'
'Sheldrick, George M.'
'Stalke, Dietmar'

_publ_section_title
;
 Comparison of silver and molybdenum microfocus X-ray sources for
 single-crystal structure determination
;
_journal_coeditor_code aj5242
_journal_issue 1
_journal_name_full 'Journal of Applied Crystallography'
_journal_paper_doi 10.1107/S1600576714022985
_journal_volume 48
_journal_year 2015
_chemical_formula_moiety 'Br0.09 Cl0.91 Cu6 O8 Pb'
_chemical_formula_sum 'Br0.09 Cl0.91 Cu6 O8 Pb'
_chemical_formula_weight 755.76
_space_group_crystal_system cubic
_space_group_IT_number 225
_space_group_name_Hall '-F 4 2 3'
_space_group_name_H-M_alt 'F m -3 m'
_symmetry_space_group_name_Hall '-F 4 2 3'
_symmetry_space_group_name_H-M 'F m -3 m'
_audit_creation_method SHELXL-2014/7
_cell_angle_alpha 90
_cell_angle_beta 90
_cell_angle_gamma 90
_cell_formula_units_Z 4
_cell_length_a 9.216(2)
_cell_length_b 9.216(2)
_cell_length_c 9.216(2)
_cell_measurement_reflns_used 9932
_cell_measurement_temperature 100(2)
_cell_measurement_theta_max 65.274
_cell_measurement_theta_min 3.021
_cell_volume 782.8(3)
_computing_cell_refinement 'SAINT V7.68A'
_computing_data_collection 'APEX2 v2012.2'
_computing_data_reduction 'SAINT V7.68A'
_computing_molecular_graphics 'Mercury CSD 3.3 (Build RC5)'
_computing_publication_material 'Mercury CSD 3.3 (Build RC5)'
_computing_structure_refinement 'SHELXL-2014/7 (Sheldrick, 2014)'
_computing_structure_solution 'SHELXS-2012 (Sheldrick, 2012)'
_diffrn_ambient_temperature 100(2)
_diffrn_measured_fraction_theta_full 1.000
_diffrn_measured_fraction_theta_max 0.991
_diffrn_measurement_device_type 'Bruker Smart APEX II Quazar'
_diffrn_measurement_method 'omega scans'
_diffrn_radiation_type AgK\a
_diffrn_radiation_wavelength 0.56086
_diffrn_reflns_av_R_equivalents 0.0290
_diffrn_reflns_av_unetI/netI 0.0101
_diffrn_reflns_Laue_measured_fraction_full 1.000
_diffrn_reflns_Laue_measured_fraction_max 0.991
_diffrn_reflns_limit_h_max 18
_diffrn_reflns_limit_h_min -29
_diffrn_reflns_limit_k_max 27
_diffrn_reflns_limit_k_min -18
_diffrn_reflns_limit_l_max 29
_diffrn_reflns_limit_l_min -29
_diffrn_reflns_number 14473
_diffrn_reflns_point_group_measured_fraction_full 1.000
_diffrn_reflns_point_group_measured_fraction_max 0.991
_diffrn_reflns_theta_full 19.665
_diffrn_reflns_theta_max 65.903
_diffrn_reflns_theta_min 3.021
_diffrn_source 'INCOATEC Microsource'
_exptl_absorpt_coefficient_mu 20.484
_exptl_absorpt_correction_T_max 0.3149
_exptl_absorpt_correction_T_min 0.1936
_exptl_absorpt_correction_type multi-scan
_exptl_absorpt_process_details SADABS-2014/4
_exptl_crystal_colour black
_exptl_crystal_density_diffrn 6.413
_exptl_crystal_description block
_exptl_crystal_F_000 1354
_exptl_crystal_size_max 0.120
_exptl_crystal_size_mid 0.110
_exptl_crystal_size_min 0.090
_refine_diff_density_max 14.023
_refine_diff_density_min -7.007
_refine_diff_density_rms 0.956
_refine_ls_extinction_method none
_refine_ls_goodness_of_fit_ref 1.197
_refine_ls_hydrogen_treatment undef
_refine_ls_matrix_type full
_refine_ls_number_parameters 10
_refine_ls_number_reflns 770
_refine_ls_number_restraints 0
_refine_ls_restrained_S_all 1.197
_refine_ls_R_factor_all 0.0235
_refine_ls_R_factor_gt 0.0235
_refine_ls_shift/su_max 0.000
_refine_ls_shift/su_mean 0.000
_refine_ls_structure_factor_coef Fsqd
_refine_ls_weighting_details 'w=1/[\s^2^(Fo^2^)+(0.0381P)^2^] where P=(Fo^2^+2Fc^2^)/3'
_refine_ls_weighting_scheme calc
_refine_ls_wR_factor_gt 0.0497
_refine_ls_wR_factor_ref 0.0497
_reflns_Friedel_coverage 0.000
_reflns_number_gt 770
_reflns_number_total 770
_reflns_threshold_expression 'I > 2\s(I)'
_cod_data_source_file aj5242sup1.cif
_cod_data_source_block 2-(Ag)
_cod_original_cell_volume 782.8(5)
_cod_database_code 2300487
_cod_database_fobs_code 2300487
_shelx_shelxl_version_number 2014/7
_shelx_space_group_comment
;
The symmetry employed for this shelxl refinement is uniquely defined
by the following loop, which should always be used as a source of
symmetry information in preference to the above space-group names.
They are only intended as comments.
;
_shelx_estimated_absorpt_t_min 0.192
_shelx_estimated_absorpt_t_max 0.260

loop_
_space_group_symop_operation_xyz
'x, y, z'
'-x, -y, z'
'-x, y, -z'
'x, -y, -z'
'z, x, y'
'z, -x, -y'
'-z, -x, y'
'-z, x, -y'
'y, z, x'
'-y, z, -x'
'y, -z, -x'
'-y, -z, x'
'y, x, -z'
'-y, -x, -z'
'y, -x, z'
'-y, x, z'
'x, z, -y'
'-x, z, y'
'-x, -z, -y'
'x, -z, y'
'z, y, -x'
'z, -y, x'
'-z, y, x'
'-z, -y, -x'
'x, y+1/2, z+1/2'
'-x, -y+1/2, z+1/2'
'-x, y+1/2, -z+1/2'
'x, -y+1/2, -z+1/2'
'z, x+1/2, y+1/2'
'z, -x+1/2, -y+1/2'
'-z, -x+1/2, y+1/2'
'-z, x+1/2, -y+1/2'
'y, z+1/2, x+1/2'
'-y, z+1/2, -x+1/2'
'y, -z+1/2, -x+1/2'
'-y, -z+1/2, x+1/2'
'y, x+1/2, -z+1/2'
'-y, -x+1/2, -z+1/2'
'y, -x+1/2, z+1/2'
'-y, x+1/2, z+1/2'
'x, z+1/2, -y+1/2'
'-x, z+1/2, y+1/2'
'-x, -z+1/2, -y+1/2'
'x, -z+1/2, y+1/2'
'z, y+1/2, -x+1/2'
'z, -y+1/2, x+1/2'
'-z, y+1/2, x+1/2'
'-z, -y+1/2, -x+1/2'
'x+1/2, y, z+1/2'
'-x+1/2, -y, z+1/2'
'-x+1/2, y, -z+1/2'
'x+1/2, -y, -z+1/2'
'z+1/2, x, y+1/2'
'z+1/2, -x, -y+1/2'
'-z+1/2, -x, y+1/2'
'-z+1/2, x, -y+1/2'
'y+1/2, z, x+1/2'
'-y+1/2, z, -x+1/2'
'y+1/2, -z, -x+1/2'
'-y+1/2, -z, x+1/2'
'y+1/2, x, -z+1/2'
'-y+1/2, -x, -z+1/2'
'y+1/2, -x, z+1/2'
'-y+1/2, x, z+1/2'
'x+1/2, z, -y+1/2'
'-x+1/2, z, y+1/2'
'-x+1/2, -z, -y+1/2'
'x+1/2, -z, y+1/2'
'z+1/2, y, -x+1/2'
'z+1/2, -y, x+1/2'
'-z+1/2, y, x+1/2'
'-z+1/2, -y, -x+1/2'
'x+1/2, y+1/2, z'
'-x+1/2, -y+1/2, z'
'-x+1/2, y+1/2, -z'
'x+1/2, -y+1/2, -z'
'z+1/2, x+1/2, y'
'z+1/2, -x+1/2, -y'
'-z+1/2, -x+1/2, y'
'-z+1/2, x+1/2, -y'
'y+1/2, z+1/2, x'
'-y+1/2, z+1/2, -x'
'y+1/2, -z+1/2, -x'
'-y+1/2, -z+1/2, x'
'y+1/2, x+1/2, -z'
'-y+1/2, -x+1/2, -z'
'y+1/2, -x+1/2, z'
'-y+1/2, x+1/2, z'
'x+1/2, z+1/2, -y'
'-x+1/2, z+1/2, y'
'-x+1/2, -z+1/2, -y'
'x+1/2, -z+1/2, y'
'z+1/2, y+1/2, -x'
'z+1/2, -y+1/2, x'
'-z+1/2, y+1/2, x'
'-z+1/2, -y+1/2, -x'
'-x, -y, -z'
'x, y, -z'
'x, -y, z'
'-x, y, z'
'-z, -x, -y'
'-z, x, y'
'z, x, -y'
'z, -x, y'
'-y, -z, -x'
'y, -z, x'
'-y, z, x'
'y, z, -x'
'-y, -x, z'
'y, x, z'
'-y, x, -z'
'y, -x, -z'
'-x, -z, y'
'x, -z, -y'
'x, z, y'
'-x, z, -y'
'-z, -y, x'
'-z, y, -x'
'z, -y, -x'
'z, y, x'
'-x, -y+1/2, -z+1/2'
'x, y+1/2, -z+1/2'
'x, -y+1/2, z+1/2'
'-x, y+1/2, z+1/2'
'-z, -x+1/2, -y+1/2'
'-z, x+1/2, y+1/2'
'z, x+1/2, -y+1/2'
'z, -x+1/2, y+1/2'
'-y, -z+1/2, -x+1/2'
'y, -z+1/2, x+1/2'
'-y, z+1/2, x+1/2'
'y, z+1/2, -x+1/2'
'-y, -x+1/2, z+1/2'
'y, x+1/2, z+1/2'
'-y, x+1/2, -z+1/2'
'y, -x+1/2, -z+1/2'
'-x, -z+1/2, y+1/2'
'x, -z+1/2, -y+1/2'
'x, z+1/2, y+1/2'
'-x, z+1/2, -y+1/2'
'-z, -y+1/2, x+1/2'
'-z, y+1/2, -x+1/2'
'z, -y+1/2, -x+1/2'
'z, y+1/2, x+1/2'
'-x+1/2, -y, -z+1/2'
'x+1/2, y, -z+1/2'
'x+1/2, -y, z+1/2'
'-x+1/2, y, z+1/2'
'-z+1/2, -x, -y+1/2'
'-z+1/2, x, y+1/2'
'z+1/2, x, -y+1/2'
'z+1/2, -x, y+1/2'
'-y+1/2, -z, -x+1/2'
'y+1/2, -z, x+1/2'
'-y+1/2, z, x+1/2'
'y+1/2, z, -x+1/2'
'-y+1/2, -x, z+1/2'
'y+1/2, x, z+1/2'
'-y+1/2, x, -z+1/2'
'y+1/2, -x, -z+1/2'
'-x+1/2, -z, y+1/2'
'x+1/2, -z, -y+1/2'
'x+1/2, z, y+1/2'
'-x+1/2, z, -y+1/2'
'-z+1/2, -y, x+1/2'
'-z+1/2, y, -x+1/2'
'z+1/2, -y, -x+1/2'
'z+1/2, y, x+1/2'
'-x+1/2, -y+1/2, -z'
'x+1/2, y+1/2, -z'
'x+1/2, -y+1/2, z'
'-x+1/2, y+1/2, z'
'-z+1/2, -x+1/2, -y'
'-z+1/2, x+1/2, y'
'z+1/2, x+1/2, -y'
'z+1/2, -x+1/2, y'
'-y+1/2, -z+1/2, -x'
'y+1/2, -z+1/2, x'
'-y+1/2, z+1/2, x'
'y+1/2, z+1/2, -x'
'-y+1/2, -x+1/2, z'
'y+1/2, x+1/2, z'
'-y+1/2, x+1/2, -z'
'y+1/2, -x+1/2, -z'
'-x+1/2, -z+1/2, y'
'x+1/2, -z+1/2, -y'
'x+1/2, z+1/2, y'
'-x+1/2, z+1/2, -y'
'-z+1/2, -y+1/2, x'
'-z+1/2, y+1/2, -x'
'z+1/2, -y+1/2, -x'
'z+1/2, y+1/2, x'

loop_
_atom_site_label
_atom_site_type_symbol
_atom_site_fract_x
_atom_site_fract_y
_atom_site_fract_z
_atom_site_U_iso_or_equiv
_atom_site_adp_type
_atom_site_occupancy
_atom_site_site_symmetry_order
_atom_site_calc_flag
_atom_site_refinement_flags_posn
_atom_site_refinement_flags_adp
_atom_site_refinement_flags_occupancy
Pb1 Pb 0.0000 0.0000 0.0000 0.00270(2) Uani 1 48 d S T P
Cu1 Cu 0.2500 0.2500 0.0000 0.00337(2) Uani 1 8 d S T P
O1 O 0.14257(5) 0.14257(5) 0.14257(5) 0.00422(6) Uani 1 6 d S T P
Cl1 Cl 0.0000 0.5000 0.0000 0.0142(3) Uani 0.911(12) 48 d S T P
Br1 Br 0.0000 0.5000 0.0000 0.0142(3) Uani 0.089(12) 48 d S T P

loop_
_atom_site_aniso_label
_atom_site_aniso_U_11
_atom_site_aniso_U_22
_atom_site_aniso_U_33
_atom_site_aniso_U_23
_atom_site_aniso_U_13
_atom_site_aniso_U_12
Pb1 0.00270(2) 0.00270(2) 0.00270(2) 0.000 0.000 0.000
Cu1 0.00351(3) 0.00351(3) 0.00308(3) 0.000 0.000 -0.00080(2)
O1 0.00422(6) 0.00422(6) 0.00422(6) 0.00014(6) 0.00014(6) 0.00014(6)
Cl1 0.0142(3) 0.0142(3) 0.0142(3) 0.000 0.000 0.000
Br1 0.0142(3) 0.0142(3) 0.0142(3) 0.000 0.000 0.000

loop_
_atom_type_symbol
_atom_type_description
_atom_type_scat_dispersion_real
_atom_type_scat_dispersion_imag
_atom_type_scat_source
O O 0.0056 0.0036 'International Tables Vol C Tables 4.2.6.8 and 6.1.1.4'
Cl Cl 0.0998 0.0984 'International Tables Vol C Tables 4.2.6.8 and 6.1.1.4'
Cu Cu 0.3240 0.8257 'International Tables Vol C Tables 4.2.6.8 and 6.1.1.4'
Br Br 0.1811 1.6452 'International Tables Vol C Tables 4.2.6.8 and 6.1.1.4'
Pb Pb -1.1676 6.9287 'International Tables Vol C Tables 4.2.6.8 and 6.1.1.4'

loop_
_geom_angle_atom_site_label_1
_geom_angle_atom_site_label_2
_geom_angle_atom_site_label_3
_geom_angle
_geom_angle_site_symmetry_1
_geom_angle_site_symmetry_3
O1 Pb1 O1 180.00(4) . 97
O1 Pb1 O1 70.5 . 100
O1 Pb1 O1 109.5 97 100
O1 Pb1 O1 109.5 . 4
O1 Pb1 O1 70.5 97 4
O1 Pb1 O1 180.000(18) 100 4
O1 Pb1 O1 70.5 . 99
O1 Pb1 O1 109.5 97 99
O1 Pb1 O1 109.5 100 99
O1 Pb1 O1 70.5 4 99
O1 Pb1 O1 109.5 . 3
O1 Pb1 O1 70.5 97 3
O1 Pb1 O1 70.5 100 3
O1 Pb1 O1 109.5 4 3
O1 Pb1 O1 180.000(18) 99 3
O1 Pb1 O1 70.5 . 98
O1 Pb1 O1 109.5 97 98
O1 Pb1 O1 109.5 100 98
O1 Pb1 O1 70.5 4 98
O1 Pb1 O1 109.5 99 98
O1 Pb1 O1 70.5 3 98
O1 Pb1 O1 109.5 . 2
O1 Pb1 O1 70.529(1) 97 2
O1 Pb1 O1 70.5 100 2
O1 Pb1 O1 109.5 4 2
O1 Pb1 O1 70.5 99 2
O1 Pb1 O1 109.5 3 2
O1 Pb1 O1 180.00(4) 98 2
O1 Pb1 Cu1 144.7 . 73_445
O1 Pb1 Cu1 35.3 97 73_445
O1 Pb1 Cu1 90.0 100 73_445
O1 Pb1 Cu1 90.0 4 73_445
O1 Pb1 Cu1 90.0 99 73_445
O1 Pb1 Cu1 90.0 3 73_445
O1 Pb1 Cu1 144.7 98 73_445
O1 Pb1 Cu1 35.3 2 73_445
O1 Pb1 Cu1 35.3 . 5
O1 Pb1 Cu1 144.7 97 5
O1 Pb1 Cu1 35.3 100 5
O1 Pb1 Cu1 144.7 4 5
O1 Pb1 Cu1 90.0 99 5
O1 Pb1 Cu1 90.0 3 5
O1 Pb1 Cu1 90.0 98 5
O1 Pb1 Cu1 90.0 2 5
Cu1 Pb1 Cu1 120.0 73_445 5
O1 Pb1 Cu1 35.3 . 9
O1 Pb1 Cu1 144.7 97 9
O1 Pb1 Cu1 90.0 100 9
O1 Pb1 Cu1 90.0 4 9
O1 Pb1 Cu1 35.3 99 9
O1 Pb1 Cu1 144.7 3 9
O1 Pb1 Cu1 90.0 98 9
O1 Pb1 Cu1 90.0 2 9
Cu1 Pb1 Cu1 120.0 73_445 9
Cu1 Pb1 Cu1 60.0 5 9
O1 Pb1 Cu1 144.7 . 57_454
O1 Pb1 Cu1 35.3 97 57_454
O1 Pb1 Cu1 90.0 100 57_454
O1 Pb1 Cu1 90.0 4 57_454
O1 Pb1 Cu1 144.7 99 57_454
O1 Pb1 Cu1 35.3 3 57_454
O1 Pb1 Cu1 90.0 98 57_454
O1 Pb1 Cu1 90.0 2 57_454
Cu1 Pb1 Cu1 60.0 73_445 57_454
Cu1 Pb1 Cu1 120.0 5 57_454
Cu1 Pb1 Cu1 180.0 9 57_454
O1 Cu1 O1 180.0 98 74
O1 Cu1 O1 93.64(4) 98 169
O1 Cu1 O1 86.36(4) 74 169
O1 Cu1 O1 86.36(4) 98 .
O1 Cu1 O1 93.64(4) 74 .
O1 Cu1 O1 180.0 169 .
O1 Cu1 Pb1 43.18(2) 98 .
O1 Cu1 Pb1 136.82(2) 74 .
O1 Cu1 Pb1 136.82(2) 169 .
O1 Cu1 Pb1 43.18(2) . .
O1 Cu1 Pb1 136.82(2) 98 73
O1 Cu1 Pb1 43.18(2) 74 73
O1 Cu1 Pb1 43.18(2) 169 73
O1 Cu1 Pb1 136.82(2) . 73
Pb1 Cu1 Pb1 180.0 . 73
Cu1 O1 Cu1 116.091(14) 9 .
Cu1 O1 Cu1 116.091(14) 9 5
Cu1 O1 Cu1 116.091(14) . 5
Cu1 O1 Pb1 101.56(2) 9 .
Cu1 O1 Pb1 101.56(2) . .
Cu1 O1 Pb1 101.56(2) 5 .

loop_
_geom_bond_atom_site_label_1
_geom_bond_atom_site_label_2
_geom_bond_distance
_geom_bond_site_symmetry_2
Pb1 O1 2.2758(9) .
Pb1 O1 2.2758(9) 97
Pb1 O1 2.2758(9) 100
Pb1 O1 2.2758(9) 4
Pb1 O1 2.2758(9) 99
Pb1 O1 2.2758(9) 3
Pb1 O1 2.2758(9) 98
Pb1 O1 2.2758(9) 2
Pb1 Cu1 3.2583(7) 73_445
Pb1 Cu1 3.2583(7) 5
Pb1 Cu1 3.2583(7) 9
Pb1 Cu1 3.2583(7) 57_454
Cu1 O1 1.9201(4) 98
Cu1 O1 1.9201(4) 74
Cu1 O1 1.9201(4) 169
Cu1 O1 1.9201(4) .
Cu1 Pb1 3.2583(7) 73
O1 Cu1 1.9201(4) 9
O1 Cu1 1.9201(4) 5
